data_2017028
loop_
_publ_author_name
'Gavilan, Elisabeth'
'Audebrand, Nathalie'

_publ_section_title
;
 A monoclinic pseudopolymorph of manganese squarate dihydrate,
 Mn(\m-C~4~O~4~)(H~2~O)~2~, built from cubic units
;
_journal_coeditor_code DN3102
_journal_issue 4
_journal_name_full 'Acta Crystallographica Section C'
_journal_page_first m156
_journal_page_last m159
_journal_paper_doi 10.1107/S0108270109004442
_journal_volume 65
_journal_year 2009
_chemical_formula_iupac '[Mn3 (C4 O4)3 (H2 O)6], H2 O1'
_chemical_formula_moiety 'C12 H12 Mn3 O18, H2 O1'
_chemical_formula_sum 'C12 H14 Mn3 O19'
_chemical_formula_weight 627.04
_chemical_name_common 'Manganese squarate hexahydrate'
_chemical_name_systematic
;
poly[[[hexaaquatrimanganese(II)]-tri-\m-squarato] monohydrate]
;
_space_group_IT_number 15
_symmetry_cell_setting monoclinic
_symmetry_space_group_name_Hall '-C 2yc'
_symmetry_space_group_name_H-M 'C 1 2/c 1'
_atom_sites_solution_hydrogens geom
_atom_sites_solution_primary direct
_atom_sites_solution_secondary difmap
_cell_angle_alpha 90.00
_cell_angle_beta 90.0840(10)
_cell_angle_gamma 90.00
_cell_formula_units_Z 4
_cell_length_a 11.5921(2)
_cell_length_b 11.8471(2)
_cell_length_c 16.5666(7)
_cell_measurement_reflns_used 13776
_cell_measurement_temperature 293(2)
_cell_measurement_theta_max 34.972
_cell_measurement_theta_min 2.546
_cell_volume 2275.13(11)
_computing_cell_refinement 'SCALEPACK (Otwinowski & Minor, 1997)'
_computing_data_collection 'COLLECT (Nonius, 1998)'
_computing_data_reduction 'DENZO and SCALEPACK (Otwinowski & Minor, 1997)'
_computing_molecular_graphics 'PLATON (Spek, 2009) and DIAMOND (Brandenburg & Berndt, 2001)'
_computing_publication_material 'WinGX (Farrugia, 1999)'
_computing_structure_refinement 'SHELXL97 (Sheldrick, 2008)'
_computing_structure_solution 'SIR97 (Altomare <i>et al.</i>,  1999)'
_diffrn_ambient_temperature 293(2)
_diffrn_measured_fraction_theta_full 0.990
_diffrn_measured_fraction_theta_max 0.990
_diffrn_measurement_device_type 'Nonius KappaCCD'
_diffrn_measurement_method 'Nonius CCD'
_diffrn_radiation_monochromator 'horizonally mounted graphite crystal'
_diffrn_radiation_source 'fine-focus sealed tube'
_diffrn_radiation_type MoK\a
_diffrn_radiation_wavelength 0.71073
_diffrn_reflns_av_R_equivalents 0.0300
_diffrn_reflns_av_sigmaI/netI 0.0388
_diffrn_reflns_limit_h_max 15
_diffrn_reflns_limit_h_min -18
_diffrn_reflns_limit_k_max 19
_diffrn_reflns_limit_k_min -18
_diffrn_reflns_limit_l_max 26
_diffrn_reflns_limit_l_min -26
_diffrn_reflns_number 19216
_diffrn_reflns_theta_full 35.04
_diffrn_reflns_theta_max 35.04
_diffrn_reflns_theta_min 3.52
_exptl_absorpt_coefficient_mu 1.73
_exptl_absorpt_correction_T_max 0.7585
_exptl_absorpt_correction_T_min 0.7390
_exptl_absorpt_correction_type multi-scan
_exptl_absorpt_process_details '(Blessing, 1995)'
_exptl_crystal_colour brown
_exptl_crystal_density_diffrn 1.83
_exptl_crystal_density_method 'not measured'
_exptl_crystal_description prism
_exptl_crystal_F_000 1252
_exptl_crystal_size_max 0.19
_exptl_crystal_size_mid 0.17
_exptl_crystal_size_min 0.17
_refine_diff_density_max 1.306
_refine_diff_density_min -0.423
_refine_ls_extinction_coef 0.0013(2)
_refine_ls_extinction_expression Fc^*^=kFc[1+0.001xFc^2^\l^3^/sin(2\q)]^-1/4^
_refine_ls_extinction_method '(SHELXL97; Sheldrick, 2008)'
_refine_ls_goodness_of_fit_ref 1.045
_refine_ls_hydrogen_treatment refxyz
_refine_ls_matrix_type full
_refine_ls_number_parameters 172
_refine_ls_number_reflns 4984
_refine_ls_number_restraints 9
_refine_ls_restrained_S_all 1.045
_refine_ls_R_factor_all 0.0702
_refine_ls_R_factor_gt 0.0377
_refine_ls_shift/su_max 0.001
_refine_ls_shift/su_mean 0.000
_refine_ls_structure_factor_coef Fsqd
_refine_ls_weighting_details 'calc w=1/[\s^2^(Fo^2^)+(0.0472P)^2^+2.1926P] where P=(Fo^2^+2Fc^2^)/3'
_refine_ls_weighting_scheme calc
_refine_ls_wR_factor_gt 0.0913
_refine_ls_wR_factor_ref 0.1015
_reflns_number_gt 3452
_reflns_number_total 4984
_reflns_threshold_expression I>2\s(I)
_cod_data_source_file dn3102.cif
_cod_data_source_block I
_cod_original_sg_symbol_H-M 'C 2/c'
_cod_database_code 2017028
_cod_database_fobs_code 2017028

loop_
_symmetry_equiv_pos_as_xyz
'x, y, z'
'-x, y, -z+1/2'
'x+1/2, y+1/2, z'
'-x+1/2, y+1/2, -z+1/2'
'-x, -y, -z'
'x, -y, z-1/2'
'-x+1/2, -y+1/2, -z'
'x+1/2, -y+1/2, z-1/2'

loop_
_atom_site_type_symbol
_atom_site_label
_atom_site_fract_x
_atom_site_fract_y
_atom_site_fract_z
_atom_site_U_iso_or_equiv
_atom_site_adp_type
_atom_site_calc_flag
_atom_site_refinement_flags
_atom_site_occupancy
_atom_site_disorder_assembly
_atom_site_disorder_group
Mn Mn1 -0.2500 0.2500 0.0000 0.01296(8) Uani d S 1 . .
Mn Mn2 0.2500 0.2500 0.0000 0.01302(8) Uani d S 1 . .
Mn Mn3 0.0000 0.50860(3) 0.2500 0.01294(8) Uani d S 1 . .
O O1 0.20676(12) 0.31326(11) 0.37934(7) 0.0274(3) Uani d . 1 . .
O O2 0.11181(12) 0.63805(11) 0.19979(7) 0.0261(3) Uani d . 1 . .
O O3 0.30623(12) 0.21316(12) 0.12187(7) 0.0271(3) Uani d . 1 . .
O O4 0.11822(12) 0.38320(12) 0.20032(8) 0.0276(3) Uani d . 1 . .
O O5 -0.07924(10) 0.17652(10) -0.00473(9) 0.0273(3) Uani d . 1 . .
O O6 0.18034(10) 0.07779(10) -0.00556(9) 0.0275(3) Uani d . 1 . .
O OW1 -0.33056(12) 0.09739(10) 0.04113(8) 0.0249(3) Uani d D 1 . .
H H1A -0.2927(19) 0.0258(11) 0.0401(13) 0.037 Uiso d D 1 . .
H H1B -0.3647(18) 0.1034(17) 0.0932(7) 0.037 Uiso d D 1 . .
O OW2 0.40821(11) 0.17252(11) -0.03788(8) 0.0254(3) Uani d D 1 . .
H H2A 0.4154(18) 0.1490(19) -0.0922(6) 0.038 Uiso d D 1 . .
H H2B 0.4787(12) 0.2071(19) -0.0227(12) 0.038 Uiso d D 1 . .
O OW3 0.07866(12) 0.50798(10) 0.36726(8) 0.0241(3) Uani d D 1 . .
H H3A 0.1205(15) 0.5746(9) 0.3823(14) 0.036 Uiso d D 1 . .
H H3B 0.1301(14) 0.4473(10) 0.3801(14) 0.036 Uiso d D 1 . .
C C1 0.23383(15) 0.28490(15) 0.30885(10) 0.0194(3) Uani d . 1 . .
C C2 0.31609(15) 0.20657(14) 0.27244(10) 0.0189(3) Uani d . 1 . .
C C3 0.27780(15) 0.24096(14) 0.19189(10) 0.0189(3) Uani d . 1 . .
C C4 0.19410(15) 0.31814(14) 0.22825(10) 0.0196(3) Uani d . 1 . .
C C5 -0.03701(15) 0.07942(14) -0.00221(11) 0.0201(3) Uani d . 1 . .
C C6 0.08123(14) 0.03576(14) -0.00246(12) 0.0202(3) Uani d . 1 . .

loop_
_atom_site_aniso_label
_atom_site_aniso_U_11
_atom_site_aniso_U_22
_atom_site_aniso_U_33
_atom_site_aniso_U_12
_atom_site_aniso_U_13
_atom_site_aniso_U_23
Mn1 0.01239(15) 0.01306(15) 0.01343(16) 0.00017(12) -0.00070(12) -0.00034(11)
Mn2 0.01422(16) 0.01230(15) 0.01254(16) 0.00012(12) -0.00016(12) 0.00031(11)
Mn3 0.01276(14) 0.01282(15) 0.01325(15) 0.000 0.00060(11) 0.000
O1 0.0378(7) 0.0331(7) 0.0113(6) 0.0202(6) 0.0011(5) -0.0002(5)
O2 0.0321(7) 0.0308(7) 0.0153(6) -0.0202(6) -0.0003(5) -0.0011(5)
O3 0.0361(7) 0.0342(7) 0.0111(6) 0.0193(6) 0.0001(5) -0.0004(5)
O4 0.0332(7) 0.0327(7) 0.0170(6) 0.0232(6) -0.0039(5) -0.0023(5)
O5 0.0139(5) 0.0125(5) 0.0554(9) 0.0033(4) 0.0005(6) -0.0001(5)
O6 0.0125(5) 0.0138(5) 0.0562(9) -0.0022(4) 0.0022(6) -0.0019(5)
OW1 0.0333(7) 0.0167(5) 0.0247(7) -0.0020(5) 0.0083(6) 0.0022(5)
OW2 0.0165(6) 0.0305(7) 0.0292(7) 0.0001(5) 0.0036(5) -0.0095(5)
OW3 0.0294(7) 0.0202(6) 0.0226(6) 0.0004(5) -0.0108(5) -0.0006(5)
C1 0.0242(8) 0.0220(7) 0.0120(7) 0.0101(7) -0.0007(6) -0.0001(6)
C2 0.0230(8) 0.0212(8) 0.0126(7) 0.0097(6) 0.0011(6) 0.0000(6)
C3 0.0231(8) 0.0211(8) 0.0125(7) 0.0094(6) -0.0005(6) 0.0003(5)
C4 0.0241(8) 0.0221(8) 0.0126(7) 0.0104(6) -0.0007(6) -0.0013(6)
C5 0.0126(6) 0.0132(7) 0.0345(10) -0.0011(6) -0.0002(6) -0.0010(6)
C6 0.0141(7) 0.0132(6) 0.0332(9) 0.0006(6) 0.0010(7) -0.0004(6)

loop_
_atom_type_symbol
_atom_type_description
_atom_type_scat_dispersion_real
_atom_type_scat_dispersion_imag
_atom_type_scat_source
C C 0.0033 0.0016 'International Tables Vol C Tables 4.2.6.8 and 6.1.1.4'
H H 0.0000 0.0000 'International Tables Vol C Tables 4.2.6.8 and 6.1.1.4'
Mn Mn 0.3368 0.7283 'International Tables Vol C Tables 4.2.6.8 and 6.1.1.4'
O O 0.0106 0.0060 'International Tables Vol C Tables 4.2.6.8 and 6.1.1.4'

loop_
_geom_angle_atom_site_label_1
_geom_angle_atom_site_label_2
_geom_angle_atom_site_label_3
_geom_angle_site_symmetry_1
_geom_angle_site_symmetry_3
_geom_angle
_geom_angle_publ_flag
OW1 Mn1 OW1 . 7_455 180.00(7) ?
OW1 Mn1 O5 . 7_455 85.92(5) ?
OW1 Mn1 O5 7_455 7_455 94.08(5) ?
OW1 Mn1 O5 . . 94.08(5) ?
OW1 Mn1 O5 7_455 . 85.92(5) ?
O5 Mn1 O5 7_455 . 180.0 ?
OW1 Mn1 O1 . 2 95.60(5) ?
OW1 Mn1 O1 7_455 2 84.40(5) ?
O5 Mn1 O1 7_455 2 92.14(6) ?
O5 Mn1 O1 . 2 87.86(6) ?
OW1 Mn1 O1 . 8_455 84.40(5) ?
OW1 Mn1 O1 7_455 8_455 95.60(5) ?
O5 Mn1 O1 7_455 8_455 87.86(6) ?
O5 Mn1 O1 . 8_455 92.14(6) ?
O1 Mn1 O1 2 8_455 180.0 ?
OW2 Mn2 OW2 . 7 180.00(8) ?
OW2 Mn2 O3 . . 86.00(5) ?
OW2 Mn2 O3 7 . 94.00(5) ?
OW2 Mn2 O3 . 7 94.00(5) ?
OW2 Mn2 O3 7 7 86.00(5) ?
O3 Mn2 O3 . 7 180.0 ?
OW2 Mn2 O6 . . 84.53(5) ?
OW2 Mn2 O6 7 . 95.47(5) ?
O3 Mn2 O6 . . 87.82(6) ?
O3 Mn2 O6 7 . 92.18(6) ?
OW2 Mn2 O6 . 7 95.47(5) ?
OW2 Mn2 O6 7 7 84.53(5) ?
O3 Mn2 O6 . 7 92.18(6) ?
O3 Mn2 O6 7 7 87.82(6) ?
O6 Mn2 O6 . 7 180.00(2) ?
OW3 Mn3 OW3 . 2 179.61(7) ?
OW3 Mn3 O2 . . 95.51(5) ?
OW3 Mn3 O2 2 . 84.77(5) ?
OW3 Mn3 O2 . 2 84.77(5) ?
OW3 Mn3 O2 2 2 95.51(5) ?
O2 Mn3 O2 . 2 90.28(8) ?
OW3 Mn3 O4 . 2 85.55(5) ?
OW3 Mn3 O4 2 2 94.18(5) ?
O2 Mn3 O4 . 2 177.67(5) ?
O2 Mn3 O4 2 2 87.76(6) ?
OW3 Mn3 O4 . . 94.18(5) ?
OW3 Mn3 O4 2 . 85.55(5) ?
O2 Mn3 O4 . . 87.76(6) ?
O2 Mn3 O4 2 . 177.67(5) ?
O4 Mn3 O4 2 . 94.23(8) ?
C1 O1 Mn1 . 2 134.39(11) ?
C2 O2 Mn3 4 . 135.62(11) ?
C3 O3 Mn2 . . 137.10(11) ?
C4 O4 Mn3 . . 135.86(11) ?
C5 O5 Mn1 . . 136.61(11) ?
C6 O6 Mn2 . . 134.78(11) ?
Mn1 OW1 H1A . . 122.8(14) ?
Mn1 OW1 H1B . . 114.0(13) ?
H1A OW1 H1B . . 105.8(10) ?
Mn2 OW2 H2A . . 118.7(13) ?
Mn2 OW2 H2B . . 118.3(13) ?
H2A OW2 H2B . . 107.6(11) ?
Mn3 OW3 H3A . . 116.5(13) ?
Mn3 OW3 H3B . . 117.9(13) ?
H3A OW3 H3B . . 104.2(10) ?
O1 C1 C2 . . 135.89(15) yes
O1 C1 C4 . . 134.17(15) yes
C2 C1 C4 . . 89.94(13) yes
O2 C2 C1 4_545 . 134.07(15) yes
O2 C2 C3 4_545 . 135.79(15) yes
C1 C2 C3 . . 90.14(12) yes
O3 C3 C2 . . 133.82(15) yes
O3 C3 C4 . . 136.23(15) yes
C2 C3 C4 . . 89.94(13) yes
O4 C4 C3 . . 134.05(15) yes
O4 C4 C1 . . 135.96(15) ?
C3 C4 C1 . . 89.97(12) yes
O5 C5 C6 . 5 136.39(16) yes
O5 C5 C6 . . 133.69(16) yes
C6 C5 C6 5 . 89.92(13) yes
O6 C6 C5 . 5 134.07(15) yes
O6 C6 C5 . . 135.85(16) yes
C5 C6 C5 5 . 90.08(13) yes

loop_
_geom_bond_atom_site_label_1
_geom_bond_atom_site_label_2
_geom_bond_site_symmetry_2
_geom_bond_distance
_geom_bond_publ_flag
Mn1 OW1 . 2.1465(12) yes
Mn1 O5 . 2.1640(12) yes
Mn1 O1 2 2.1922(12) yes
Mn2 OW2 . 2.1456(12) yes
Mn2 O3 . 2.1652(12) yes
Mn2 O6 . 2.1960(12) yes
Mn3 OW3 . 2.1448(13) yes
Mn3 O2 . 2.1742(12) yes
Mn3 O4 . 2.1831(12) yes
O1 C1 . 1.255(2) yes
O2 C2 4 1.252(2) yes
O3 C3 . 1.250(2) yes
O4 C4 . 1.257(2) yes
O5 C5 . 1.2508(19) yes
O6 C6 . 1.253(2) yes
OW1 H1A . 0.955(7) ?
OW1 H1B . 0.953(8) ?
OW2 H2A . 0.946(8) ?
OW2 H2B . 0.947(7) ?
OW3 H3A . 0.959(8) ?
OW3 H3B . 0.957(8) ?
C1 C2 . 1.462(2) yes
C1 C4 . 1.466(2) yes
C2 C3 . 1.464(2) yes
C3 C4 . 1.464(2) yes
C5 C6 5 1.460(2) yes
C5 C6 . 1.465(2) yes

loop_
_geom_hbond_atom_site_label_D
_geom_hbond_atom_site_label_H
_geom_hbond_atom_site_label_A
_geom_hbond_site_symmetry_A
_geom_hbond_distance_DH
_geom_hbond_distance_HA
_geom_hbond_distance_DA
_geom_hbond_angle_DHA
OW1 H1A O6 5 0.955(7) 1.880(11) 2.7730(18) 154.7(19)
OW1 H1B O2 3_445 0.953(8) 1.833(10) 2.7554(19) 162(2)
OW2 H2A O4 7 0.946(8) 1.872(9) 2.7873(18) 162(2)
OW2 H2B O5 7 0.947(7) 1.861(11) 2.7609(18) 158(2)
OW3 H3A O3 4 0.959(8) 1.850(10) 2.7787(19) 162(2)
OW3 H3B O1 . 0.957(8) 1.820(9) 2.7505(18) 163.2(18)
